data_4106218
loop_
_publ_author_name
'Pradeep P. Kapadia'
'Lindsay R. Ditzler'
'Jonas Baltrusaitis'
'Dale C. Swenson'
'Alexei V. Tivanski'
'F. Christopher Pigge'

_publ_section_title
;
 Semiconducting Organic Assemblies Prepared from Tetraphenylethylene
 Tetracarboxylic Acid and Bis(pyridine)s via Charge-Assisted Hydrogen
 Bonding
;
_journal_name_full 'Journal of the American Chemical Society'
_journal_page_first 8490
_journal_page_last 8493
_journal_paper_doi 10.1021/ja203001z
_journal_volume 133
_journal_year 2011
_chemical_formula_moiety 'C46 H40 N2 O11, 1.4(C1 H4 O1)'
_chemical_formula_sum 'C47.4 H45.58 N2 O13.4'
_chemical_formula_weight 857.50
_chemical_name_systematic
; 
 ? 
;
_space_group_IT_number 15
_symmetry_cell_setting monoclinic
_symmetry_space_group_name_Hall '-C 2yc'
_symmetry_space_group_name_H-M 'C 1 2/c 1'
_atom_sites_solution_hydrogens geom
_atom_sites_solution_primary direct
_atom_sites_solution_secondary difmap
_audit_creation_method SHELXL-97
_cell_angle_alpha 90.00
_cell_angle_beta 96.781(5)
_cell_angle_gamma 90.00
_cell_formula_units_Z 4
_cell_length_a 36.557(4)
_cell_length_b 12.5100(14)
_cell_length_c 9.2151(10)
_cell_measurement_reflns_used 6411
_cell_measurement_temperature 190(2)
_cell_measurement_theta_max 25.3
_cell_measurement_theta_min 1.1
_cell_volume 4184.8(8)
_computing_cell_refinement 'HKL Scalepack (Otwinowski & Minor, 1997)'
_computing_data_collection 'Collect (Nonius BV, 1997-2000)'
_computing_data_reduction 'HKL Denzo, Scalepack (Otwinowski & Minor, 1997)'
_computing_molecular_graphics 'SHELXTL v5.1 (Sheldrick, 2008)'
_computing_publication_material 'SHELXTL v5.1 (Sheldrick, 2008)'
_computing_structure_refinement 'SHELXTL v5.1 (Sheldrick, 2008)'
_computing_structure_solution 'SHELXTL v5.1 (Sheldrick, 2008)'
_diffrn_ambient_temperature 190(2)
_diffrn_detector_area_resol_mean 9
_diffrn_measured_fraction_theta_full 0.998
_diffrn_measured_fraction_theta_max 0.998
_diffrn_measurement_device_type 'Nonius KappaCCD'
_diffrn_measurement_method 'CCD phi and omega scans'
_diffrn_radiation_monochromator graphite
_diffrn_radiation_source 'fine-focus sealed tube'
_diffrn_radiation_type MoK\a
_diffrn_radiation_wavelength 0.71073
_diffrn_reflns_av_R_equivalents 0.0801
_diffrn_reflns_av_sigmaI/netI 0.0705
_diffrn_reflns_limit_h_max 39
_diffrn_reflns_limit_h_min -39
_diffrn_reflns_limit_k_max 13
_diffrn_reflns_limit_k_min -13
_diffrn_reflns_limit_l_max 9
_diffrn_reflns_limit_l_min -9
_diffrn_reflns_number 22063
_diffrn_reflns_theta_full 22.50
_diffrn_reflns_theta_max 22.5
_diffrn_reflns_theta_min 3.1
_diffrn_standards_number 0
_exptl_absorpt_coefficient_mu 0.100
_exptl_absorpt_correction_T_max 0.9950
_exptl_absorpt_correction_T_min 0.9677
_exptl_absorpt_correction_type multi-scan
_exptl_absorpt_process_details 'HKL Scalepack (Otwinowski & Minor, 1997)'
_exptl_crystal_colour colorless
_exptl_crystal_density_diffrn 1.361
_exptl_crystal_description needle
_exptl_crystal_F_000 1804
_exptl_crystal_size_max 0.33
_exptl_crystal_size_mid 0.05
_exptl_crystal_size_min 0.05
_refine_diff_density_max 0.156
_refine_diff_density_min -0.187
_refine_diff_density_rms 0.041
_refine_ls_extinction_method none
_refine_ls_goodness_of_fit_ref 1.022
_refine_ls_hydrogen_treatment constr
_refine_ls_matrix_type full
_refine_ls_number_parameters 299
_refine_ls_number_reflns 2719
_refine_ls_number_restraints 9
_refine_ls_restrained_S_all 1.021
_refine_ls_R_factor_all 0.1284
_refine_ls_R_factor_gt 0.0572
_refine_ls_shift/su_max 0.040
_refine_ls_shift/su_mean 0.001
_refine_ls_structure_factor_coef Fsqd
_refine_ls_weighting_details 'calc w=1/[\s^2^(Fo^2^)+(0.0685P)^2^+1.7199P] where P=(Fo^2^+2Fc^2^)/3'
_refine_ls_weighting_scheme calc
_refine_ls_wR_factor_gt 0.1223
_refine_ls_wR_factor_ref 0.1522
_reflns_number_gt 1487
_reflns_number_total 2719
_reflns_threshold_expression >2sigma(I)
_cod_data_source_file ja203001z_si_003.cif
_cod_data_source_block fcp104
_cod_original_sg_symbol_Hall '-C 2yc '
_cod_original_sg_symbol_H-M 'C 2/c '
_cod_original_formula_sum 'C47.40 H45.58 N2 O13.40'
_cod_database_code 4106218

loop_
_symmetry_equiv_pos_as_xyz
'x, y, z'
'-x, y, -z+1/2'
'x+1/2, y+1/2, z'
'-x+1/2, y+1/2, -z+1/2'
'-x, -y, -z'
'x, -y, z-1/2'
'-x+1/2, -y+1/2, -z'
'x+1/2, -y+1/2, z-1/2'

loop_
_atom_site_label
_atom_site_type_symbol
_atom_site_fract_x
_atom_site_fract_y
_atom_site_fract_z
_atom_site_U_iso_or_equiv
_atom_site_adp_type
_atom_site_occupancy
_atom_site_symmetry_multiplicity
_atom_site_calc_flag
_atom_site_refinement_flags
O1 O 0.37621(7) 0.93037(19) 0.0731(3) 0.0713(9) Uani 1 1 d .
O2 O 0.37157(7) 0.2994(2) 0.1741(3) 0.0723(9) Uani 1 1 d .
O3 O 0.35281(8) 0.3418(2) -0.1181(3) 0.0831(10) Uani 1 1 d .
O4 O 0.34608(7) 0.1667(2) -0.1640(3) 0.0728(9) Uani 1 1 d .
H4 H 0.3421 0.1866 -0.2515 0.109 Uiso 1 1 calc R
O5 O 0.30416(8) 0.8091(2) -0.1711(4) 0.0753(9) Uani 1 1 d .
O6 O 0.32106(7) 0.7834(2) 0.0672(4) 0.0698(8) Uani 1 1 d .
N1 N 0.21146(10) 1.0975(3) 0.4547(4) 0.0728(11) Uani 1 1 d .
H1 H 0.2018 1.1620 0.4525 0.087 Uiso 1 1 calc R
C1 C 0.19440(13) 1.0210(4) 0.3736(5) 0.0831(15) Uani 1 1 d .
H1A H 0.1718 1.0358 0.3152 0.100 Uiso 1 1 calc R
C2 C 0.20933(13) 0.9207(3) 0.3739(5) 0.0758(13) Uani 1 1 d .
H2 H 0.1970 0.8659 0.3158 0.091 Uiso 1 1 calc R
C3 C 0.24227(12) 0.8987(3) 0.4582(5) 0.0700(13) Uani 1 1 d .
C4 C 0.25872(12) 0.9802(4) 0.5438(5) 0.0809(14) Uani 1 1 d .
H4A H 0.2810 0.9674 0.6057 0.097 Uiso 1 1 calc R
C5 C 0.24281(13) 1.0793(4) 0.5391(5) 0.0777(14) Uani 1 1 d .
H5 H 0.2543 1.1355 0.5968 0.093 Uiso 1 1 calc R
C6 C 0.25925(13) 0.7884(3) 0.4570(6) 0.0849(15) Uani 1 1 d .
H6A H 0.2579 0.7627 0.3549 0.102 Uiso 1 1 calc R
H6B H 0.2856 0.7928 0.4967 0.102 Uiso 1 1 calc R
C7 C 0.40529(11) 0.8608(3) 0.1084(5) 0.0647(12) Uani 1 1 d .
C8 C 0.41333(11) 0.7738(3) 0.0268(5) 0.0710(13) Uani 1 1 d .
H8 H 0.3981 0.7567 -0.0608 0.085 Uiso 1 1 calc R
C9 C 0.44388(11) 0.7106(3) 0.0727(5) 0.0728(13) Uani 1 1 d .
H9 H 0.4493 0.6510 0.0149 0.087 Uiso 1 1 calc R
C10 C 0.46644(11) 0.7321(3) 0.1993(5) 0.0661(12) Uani 1 1 d .
C11 C 0.45764(11) 0.8206(3) 0.2814(5) 0.0699(13) Uani 1 1 d .
H11 H 0.4728 0.8376 0.3692 0.084 Uiso 1 1 calc R
C12 C 0.42734(11) 0.8837(3) 0.2374(5) 0.0708(13) Uani 1 1 d .
H12 H 0.4216 0.9427 0.2956 0.085 Uiso 1 1 calc R
C13 C 0.40320(12) 0.3614(3) 0.1823(5) 0.0648(12) Uani 1 1 d .
C14 C 0.43377(12) 0.3356(3) 0.1145(5) 0.0650(12) Uani 1 1 d .
H14 H 0.4337 0.2746 0.0531 0.078 Uiso 1 1 calc R
C15 C 0.46473(11) 0.4013(3) 0.1381(5) 0.0658(12) Uani 1 1 d .
H15 H 0.4861 0.3826 0.0941 0.079 Uiso 1 1 calc R
C16 C 0.46561(12) 0.4925(3) 0.2230(5) 0.0636(12) Uani 1 1 d .
C17 C 0.43401(12) 0.5165(3) 0.2865(5) 0.0680(12) Uani 1 1 d .
H17 H 0.4335 0.5791 0.3445 0.082 Uiso 1 1 calc R
C18 C 0.40335(11) 0.4518(3) 0.2675(5) 0.0686(12) Uani 1 1 d .
H18 H 0.3822 0.4696 0.3134 0.082 Uiso 1 1 calc R
C19 C 0.5000 0.5592(5) 0.2500 0.0631(16) Uani 1 2 d S
C20 C 0.5000 0.6675(5) 0.2500 0.0681(18) Uani 1 2 d S
C21 C 0.36696(12) 0.2143(3) 0.0742(5) 0.0698(13) Uani 1 1 d .
H21A H 0.3484 0.1640 0.1051 0.084 Uiso 1 1 calc R
H21B H 0.3906 0.1752 0.0760 0.084 Uiso 1 1 calc R
C22 C 0.35479(10) 0.2505(4) -0.0793(5) 0.0643(12) Uani 1 1 d .
C23 C 0.35318(11) 0.9134(3) -0.0602(5) 0.0665(12) Uani 1 1 d .
H23A H 0.3690 0.8942 -0.1364 0.080 Uiso 1 1 calc R
H23B H 0.3408 0.9818 -0.0898 0.080 Uiso 1 1 calc R
C24 C 0.32393(12) 0.8280(3) -0.0570(7) 0.0627(12) Uani 1 1 d .
O51 O 0.5372(6) 0.0765(15) 0.3976(18) 0.141(7) Uiso 0.279(14) 1 d PDU
C52 C 0.5024(8) 0.099(4) 0.310(3) 0.143(8) Uiso 0.279(14) 1 d PDU
O53 O 0.5206(6) 0.1107(14) 0.1372(19) 0.167(7) Uiso 0.308(11) 1 d PDU
C54 C 0.5112(7) 0.104(4) 0.285(2) 0.147(7) Uiso 0.308(11) 1 d PDU
O55 O 0.486(2) 0.047(4) 0.083(6) 0.160(11) Uiso 0.111(9) 1 d PDU
C56 C 0.482(2) -0.036(5) -0.028(7) 0.171(15) Uiso 0.111(9) 1 d PDU

loop_
_atom_site_aniso_label
_atom_site_aniso_U_11
_atom_site_aniso_U_22
_atom_site_aniso_U_33
_atom_site_aniso_U_23
_atom_site_aniso_U_13
_atom_site_aniso_U_12
O1 0.0509(18) 0.0423(16) 0.114(2) -0.0049(16) -0.0186(17) 0.0027(14)
O2 0.0425(18) 0.072(2) 0.099(2) -0.0033(18) -0.0062(15) -0.0165(16)
O3 0.081(2) 0.0479(19) 0.114(3) 0.0117(18) -0.0161(18) -0.0056(17)
O4 0.069(2) 0.0488(18) 0.096(2) 0.0079(17) -0.0075(16) -0.0044(15)
O5 0.058(2) 0.066(2) 0.096(2) -0.0073(17) -0.0168(18) 0.0002(15)
O6 0.0574(19) 0.0478(17) 0.099(2) 0.0042(17) -0.0128(17) -0.0074(14)
N1 0.057(3) 0.047(2) 0.112(3) 0.007(2) -0.002(2) 0.009(2)
C1 0.064(3) 0.054(3) 0.124(4) 0.002(3) -0.023(3) -0.003(3)
C2 0.071(3) 0.047(3) 0.104(4) 0.003(3) -0.015(3) 0.004(2)
C3 0.056(3) 0.044(3) 0.108(4) 0.010(3) 0.001(3) 0.011(2)
C4 0.059(3) 0.054(3) 0.125(4) 0.004(3) -0.011(3) 0.001(3)
C5 0.058(3) 0.057(3) 0.114(4) -0.002(3) -0.009(3) -0.004(3)
C6 0.068(3) 0.058(3) 0.127(4) 0.017(3) 0.006(3) 0.009(3)
C7 0.044(3) 0.039(3) 0.106(4) 0.001(3) -0.016(3) 0.004(2)
C8 0.051(3) 0.048(3) 0.107(4) -0.009(3) -0.020(2) 0.000(2)
C9 0.044(3) 0.055(3) 0.113(4) -0.007(3) -0.018(3) 0.009(2)
C10 0.045(3) 0.043(3) 0.104(4) 0.000(3) -0.017(2) -0.002(2)
C11 0.042(3) 0.056(3) 0.105(4) -0.004(3) -0.020(2) -0.007(2)
C12 0.050(3) 0.049(3) 0.107(4) -0.013(3) -0.018(3) 0.005(2)
C13 0.040(3) 0.055(3) 0.093(3) 0.007(3) -0.017(2) -0.005(2)
C14 0.046(3) 0.048(3) 0.097(3) -0.001(2) -0.008(2) -0.002(2)
C15 0.037(3) 0.050(3) 0.107(4) -0.001(3) -0.004(2) 0.002(2)
C16 0.043(3) 0.043(3) 0.101(3) 0.000(2) -0.010(2) 0.001(2)
C17 0.043(3) 0.050(3) 0.106(4) -0.009(2) -0.011(2) 0.004(2)
C18 0.043(3) 0.062(3) 0.098(3) -0.007(3) -0.003(2) 0.000(2)
C19 0.037(4) 0.053(4) 0.096(5) 0.000 -0.009(3) 0.000
C20 0.038(4) 0.045(4) 0.117(5) 0.000 -0.014(3) 0.000
C21 0.057(3) 0.054(3) 0.093(4) 0.003(3) -0.014(2) -0.019(2)
C22 0.039(3) 0.054(3) 0.096(4) 0.005(3) -0.011(2) -0.009(2)
C23 0.049(3) 0.042(2) 0.103(4) 0.007(2) -0.013(3) 0.003(2)
C24 0.047(3) 0.045(3) 0.092(4) -0.001(3) -0.007(3) 0.010(2)

loop_
_atom_type_symbol
_atom_type_description
_atom_type_scat_dispersion_real
_atom_type_scat_dispersion_imag
_atom_type_scat_source
C C 0.0033 0.0016 'International Tables Vol C Tables 4.2.6.8 and 6.1.1.4'
H H 0.0000 0.0000 'International Tables Vol C Tables 4.2.6.8 and 6.1.1.4'
N N 0.0061 0.0033 'International Tables Vol C Tables 4.2.6.8 and 6.1.1.4'
O O 0.0106 0.0060 'International Tables Vol C Tables 4.2.6.8 and 6.1.1.4'

loop_
_geom_angle_atom_site_label_1
_geom_angle_atom_site_label_2
_geom_angle_atom_site_label_3
_geom_angle
_geom_angle_site_symmetry_1
_geom_angle_site_symmetry_3
C7 O1 C23 118.0(3) . .
C13 O2 C21 119.6(3) . .
C22 O4 H4 109.5 . .
C1 N1 C5 121.6(4) . .
C1 N1 H1 119.2 . .
C5 N1 H1 119.2 . .
N1 C1 C2 120.0(4) . .
N1 C1 H1A 120.0 . .
C2 C1 H1A 120.0 . .
C1 C2 C3 120.3(4) . .
C1 C2 H2 119.9 . .
C3 C2 H2 119.9 . .
C2 C3 C4 117.8(4) . .
C2 C3 C6 120.5(4) . .
C4 C3 C6 121.7(4) . .
C5 C4 C3 119.7(4) . .
C5 C4 H4A 120.2 . .
C3 C4 H4A 120.2 . .
N1 C5 C4 120.6(4) . .
N1 C5 H5 119.7 . .
C4 C5 H5 119.7 . .
C6 C6 C3 112.2(5) 7_566 .
C6 C6 H6A 109.2 7_566 .
C3 C6 H6A 109.2 . .
C6 C6 H6B 109.2 7_566 .
C3 C6 H6B 109.2 . .
H6A C6 H6B 107.9 . .
C8 C7 O1 125.3(4) . .
C8 C7 C12 119.5(4) . .
O1 C7 C12 115.2(4) . .
C7 C8 C9 119.9(4) . .
C7 C8 H8 120.0 . .
C9 C8 H8 120.0 . .
C10 C9 C8 121.8(4) . .
C10 C9 H9 119.1 . .
C8 C9 H9 119.1 . .
C9 C10 C11 117.4(4) . .
C9 C10 C20 123.2(4) . .
C11 C10 C20 119.4(4) . .
C12 C11 C10 121.4(4) . .
C12 C11 H11 119.3 . .
C10 C11 H11 119.3 . .
C11 C12 C7 119.9(4) . .
C11 C12 H12 120.0 . .
C7 C12 H12 120.0 . .
C18 C13 C14 120.0(4) . .
C18 C13 O2 115.9(4) . .
C14 C13 O2 124.0(4) . .
C13 C14 C15 118.5(4) . .
C13 C14 H14 120.7 . .
C15 C14 H14 120.7 . .
C16 C15 C14 122.6(4) . .
C16 C15 H15 118.7 . .
C14 C15 H15 118.7 . .
C15 C16 C17 116.9(4) . .
C15 C16 C19 121.0(4) . .
C17 C16 C19 122.1(4) . .
C18 C17 C16 121.7(4) . .
C18 C17 H17 119.2 . .
C16 C17 H17 119.2 . .
C13 C18 C17 120.2(4) . .
C13 C18 H18 119.9 . .
C17 C18 H18 119.9 . .
C20 C19 C16 123.7(2) . .
C20 C19 C16 123.7(2) . 2_655
C16 C19 C16 112.6(5) . 2_655
C19 C20 C10 122.7(2) . .
C19 C20 C10 122.7(2) . 2_655
C10 C20 C10 114.6(5) . 2_655
O2 C21 C22 112.8(4) . .
O2 C21 H21A 109.0 . .
C22 C21 H21A 109.0 . .
O2 C21 H21B 109.0 . .
C22 C21 H21B 109.0 . .
H21A C21 H21B 107.8 . .
O3 C22 O4 125.3(4) . .
O3 C22 C21 124.8(4) . .
O4 C22 C21 109.9(4) . .
O1 C23 C24 115.9(4) . .
O1 C23 H23A 108.3 . .
C24 C23 H23A 108.3 . .
O1 C23 H23B 108.3 . .
C24 C23 H23B 108.3 . .
H23A C23 H23B 107.4 . .
O5 C24 O6 125.2(4) . .
O5 C24 C23 117.8(5) . .
O6 C24 C23 117.0(4) . .

loop_
_geom_bond_atom_site_label_1
_geom_bond_atom_site_label_2
_geom_bond_distance
_geom_bond_site_symmetry_2
O1 C7 1.382(4) .
O1 C23 1.421(5) .
O2 C13 1.387(5) .
O2 C21 1.405(4) .
O3 C22 1.196(5) .
O4 C22 1.323(5) .
O4 H4 0.8400 .
O5 C24 1.227(5) .
O6 C24 1.289(5) .
N1 C1 1.324(5) .
N1 C5 1.327(5) .
N1 H1 0.8800 .
C1 C2 1.368(5) .
C1 H1A 0.9500 .
C2 C3 1.382(6) .
C2 H2 0.9500 .
C3 C4 1.382(6) .
C3 C6 1.514(5) .
C4 C5 1.368(5) .
C4 H4A 0.9500 .
C5 H5 0.9500 .
C6 C6 1.461(8) 7_566
C6 H6A 0.9900 .
C6 H6B 0.9900 .
C7 C8 1.375(5) .
C7 C12 1.385(5) .
C8 C9 1.393(5) .
C8 H8 0.9500 .
C9 C10 1.373(6) .
C9 H9 0.9500 .
C10 C11 1.399(5) .
C10 C20 1.497(5) .
C11 C12 1.381(5) .
C11 H11 0.9500 .
C12 H12 0.9500 .
C13 C18 1.377(5) .
C13 C14 1.381(6) .
C14 C15 1.394(5) .
C14 H14 0.9500 .
C15 C16 1.381(5) .
C15 H15 0.9500 .
C16 C17 1.388(6) .
C16 C19 1.505(5) .
C17 C18 1.377(5) .
C17 H17 0.9500 .
C18 H18 0.9500 .
C19 C20 1.354(7) .
C19 C16 1.505(5) 2_655
C20 C10 1.497(5) 2_655
C21 C22 1.502(6) .
C21 H21A 0.9900 .
C21 H21B 0.9900 .
C23 C24 1.514(5) .
C23 H23A 0.9900 .
C23 H23B 0.9900 .
O51 C52 1.451(5) .
O53 C54 1.44(4) 2_655
O55 C56 1.451(5) .

loop_
_geom_torsion_atom_site_label_1
_geom_torsion_atom_site_label_2
_geom_torsion_atom_site_label_3
_geom_torsion_atom_site_label_4
_geom_torsion
_geom_torsion_site_symmetry_1
_geom_torsion_site_symmetry_4
C5 N1 C1 C2 -1.0(7) . .
N1 C1 C2 C3 -0.2(7) . .
C1 C2 C3 C4 1.6(7) . .
C1 C2 C3 C6 -179.0(4) . .
C2 C3 C4 C5 -2.0(7) . .
C6 C3 C4 C5 178.6(4) . .
C1 N1 C5 C4 0.6(7) . .
C3 C4 C5 N1 0.9(7) . .
C2 C3 C6 C6 -76.6(7) . 7_566
C4 C3 C6 C6 102.8(6) . 7_566
C23 O1 C7 C8 -2.1(6) . .
C23 O1 C7 C12 178.1(4) . .
O1 C7 C8 C9 178.9(4) . .
C12 C7 C8 C9 -1.3(6) . .
C7 C8 C9 C10 0.6(7) . .
C8 C9 C10 C11 -0.1(7) . .
C8 C9 C10 C20 -178.5(4) . .
C9 C10 C11 C12 0.3(6) . .
C20 C10 C11 C12 178.8(4) . .
C10 C11 C12 C7 -1.0(6) . .
C8 C7 C12 C11 1.5(6) . .
O1 C7 C12 C11 -178.6(4) . .
C21 O2 C13 C18 171.3(3) . .
C21 O2 C13 C14 -10.6(6) . .
C18 C13 C14 C15 1.8(6) . .
O2 C13 C14 C15 -176.2(4) . .
C13 C14 C15 C16 -1.9(6) . .
C14 C15 C16 C17 0.6(6) . .
C14 C15 C16 C19 177.9(4) . .
C15 C16 C17 C18 0.8(6) . .
C19 C16 C17 C18 -176.5(4) . .
C14 C13 C18 C17 -0.5(6) . .
O2 C13 C18 C17 177.8(4) . .
C16 C17 C18 C13 -0.9(6) . .
C15 C16 C19 C20 139.2(3) . .
C17 C16 C19 C20 -43.6(4) . .
C15 C16 C19 C16 -40.8(3) . 2_655
C17 C16 C19 C16 136.4(4) . 2_655
C16 C19 C20 C10 -10.2(3) . .
C16 C19 C20 C10 169.8(3) 2_655 .
C16 C19 C20 C10 169.8(3) . 2_655
C16 C19 C20 C10 -10.2(3) 2_655 2_655
C9 C10 C20 C19 -45.8(5) . .
C11 C10 C20 C19 135.8(3) . .
C9 C10 C20 C10 134.2(5) . 2_655
C11 C10 C20 C10 -44.2(3) . 2_655
C13 O2 C21 C22 -78.7(4) . .
O2 C21 C22 O3 7.6(6) . .
O2 C21 C22 O4 -171.4(3) . .
C7 O1 C23 C24 80.7(4) . .
O1 C23 C24 O5 -178.0(3) . .
O1 C23 C24 O6 4.1(5) . .
